data_4082326
loop_
_publ_author_name
'Chilleck, Maren A.'
'Braun, Thomas'
'Braun, Beatrice'
'Mebs, Stefan'

_publ_section_title
;
 Neutral and Cationic Zinc Complexes with N- and S-Donor-Functionalized
 Cyclopentadienyl Ligands
;
_journal_issue 2
_journal_name_full Organometallics
_journal_page_first 551
_journal_paper_doi 10.1021/om401076g
_journal_volume 33
_journal_year 2014
_chemical_formula_moiety 'C16 H29 N Zn'
_chemical_formula_sum 'C16 H29 N Zn'
_chemical_formula_weight 300.77
_chemical_name_systematic
; 
 ? 
;
_space_group_IT_number 33
_symmetry_cell_setting orthorhombic
_symmetry_Int_Tables_number 33
_symmetry_space_group_name_Hall 'P 2c -2n'
_symmetry_space_group_name_H-M 'P n a 21'
_atom_sites_solution_hydrogens geom
_atom_sites_solution_primary direct
_atom_sites_solution_secondary difmap
_audit_creation_method SHELXL-97
_cell_angle_alpha 90.00
_cell_angle_beta 90.00
_cell_angle_gamma 90.00
_cell_formula_units_Z 4
_cell_length_a 12.2087(4)
_cell_length_b 10.6001(5)
_cell_length_c 12.4866(5)
_cell_measurement_reflns_used 17850
_cell_measurement_temperature 150(2)
_cell_measurement_theta_max 29.46
_cell_measurement_theta_min 2.52
_cell_volume 1615.93(11)
_computing_cell_refinement 'STOE X-AREA'
_computing_data_collection 'STOE X-AREA'
_computing_data_reduction 'STOE X-RED'
_computing_structure_refinement 'SHELXL-97 (Sheldrick, 1997)'
_computing_structure_solution SIR97
_diffrn_ambient_temperature 150(2)
_diffrn_measured_fraction_theta_full 1.000
_diffrn_measured_fraction_theta_max 1.000
_diffrn_measurement_device_type 'STOE IPDS 2T'
_diffrn_measurement_method 'rotation method'
_diffrn_radiation_monochromator graphite
_diffrn_radiation_source 'fine-focus sealed tube'
_diffrn_radiation_type MoK\a
_diffrn_radiation_wavelength 0.71073
_diffrn_reflns_av_R_equivalents 0.0771
_diffrn_reflns_av_unetI/netI 0.0694
_diffrn_reflns_limit_h_max 13
_diffrn_reflns_limit_h_min -14
_diffrn_reflns_limit_k_max 12
_diffrn_reflns_limit_k_min -12
_diffrn_reflns_limit_l_max 15
_diffrn_reflns_limit_l_min -15
_diffrn_reflns_number 13201
_diffrn_reflns_theta_full 25.49
_diffrn_reflns_theta_max 25.49
_diffrn_reflns_theta_min 2.52
_exptl_absorpt_coefficient_mu 1.505
_exptl_absorpt_correction_T_max 0.9032
_exptl_absorpt_correction_T_min 0.5646
_exptl_absorpt_correction_type numerical
_exptl_absorpt_process_details 'STOE X-RED'
_exptl_crystal_colour colorless
_exptl_crystal_density_diffrn 1.236
_exptl_crystal_density_method 'not measured'
_exptl_crystal_description plate
_exptl_crystal_F_000 648
_exptl_crystal_size_max 0.27
_exptl_crystal_size_mid 0.16
_exptl_crystal_size_min 0.04
_refine_diff_density_max 0.368
_refine_diff_density_min -0.608
_refine_diff_density_rms 0.075
_refine_ls_abs_structure_details 'Flack H D (1983), Acta Cryst. A39, 876-881'
_refine_ls_abs_structure_Flack 0.04(2)
_refine_ls_extinction_coef 0.0113(10)
_refine_ls_extinction_expression Fc^*^=kFc[1+0.001xFc^2^\l^3^/sin(2\q)]^-1/4^
_refine_ls_extinction_method SHELXL
_refine_ls_goodness_of_fit_ref 1.018
_refine_ls_hydrogen_treatment constr
_refine_ls_matrix_type full
_refine_ls_number_parameters 171
_refine_ls_number_reflns 2931
_refine_ls_number_restraints 1
_refine_ls_restrained_S_all 1.017
_refine_ls_R_factor_all 0.0479
_refine_ls_R_factor_gt 0.0371
_refine_ls_shift/su_max 0.000
_refine_ls_shift/su_mean 0.000
_refine_ls_structure_factor_coef Fsqd
_refine_ls_weighting_details 'calc w=1/[\s^2^(Fo^2^)+(0.0524P)^2^+0.0000P] where P=(Fo^2^+2Fc^2^)/3'
_refine_ls_weighting_scheme calc
_refine_ls_wR_factor_gt 0.0836
_refine_ls_wR_factor_ref 0.0871
_reflns_number_gt 2396
_reflns_number_total 2931
_reflns_threshold_expression >2sigma(I)
_cod_data_source_file om401076g_si_002.cif
_cod_data_source_block complex4_cm413bea
_cod_database_code 4082326

loop_
_symmetry_equiv_pos_as_xyz
'x, y, z'
'-x, -y, z+1/2'
'-x+1/2, y+1/2, z+1/2'
'x+1/2, -y+1/2, z'

loop_
_atom_site_label
_atom_site_type_symbol
_atom_site_fract_x
_atom_site_fract_y
_atom_site_fract_z
_atom_site_U_iso_or_equiv
_atom_site_adp_type
_atom_site_occupancy
_atom_site_symmetry_multiplicity
_atom_site_calc_flag
_atom_site_refinement_flags
C1 C 0.7654(5) 0.1723(5) 0.0929(4) 0.0265(12) Uani 1 1 d .
C2 C 0.7611(5) 0.1934(5) 0.2071(4) 0.0276(12) Uani 1 1 d .
C3 C 0.6729(4) 0.1229(4) 0.2481(4) 0.0288(11) Uani 1 1 d .
C4 C 0.6230(3) 0.0567(3) 0.1659(5) 0.0280(11) Uani 1 1 d .
C5 C 0.6782(4) 0.0852(4) 0.0683(4) 0.0270(11) Uani 1 1 d .
C6 C 0.8250(5) 0.2536(5) 0.0116(4) 0.0365(12) Uani 1 1 d .
H6A H 0.8589 0.3251 0.0503 0.044 Uiso 1 1 calc R
H6B H 0.7697 0.2894 -0.0378 0.044 Uiso 1 1 calc R
C7 C 0.8300(5) 0.2867(5) 0.2660(4) 0.0389(14) Uani 1 1 d .
H7A H 0.7990 0.3714 0.2572 0.058 Uiso 1 1 calc R
H7B H 0.9047 0.2852 0.2374 0.058 Uiso 1 1 calc R
H7C H 0.8315 0.2649 0.3423 0.058 Uiso 1 1 calc R
C8 C 0.6440(5) 0.1120(5) 0.3662(4) 0.0462(13) Uani 1 1 d .
H8A H 0.5700 0.1451 0.3781 0.069 Uiso 1 1 calc R
H8B H 0.6966 0.1607 0.4088 0.069 Uiso 1 1 calc R
H8C H 0.6467 0.0232 0.3880 0.069 Uiso 1 1 calc R
C9 C 0.5315(4) -0.0373(4) 0.1760(4) 0.0438(15) Uani 1 1 d .
H9A H 0.5622 -0.1215 0.1883 0.066 Uiso 1 1 calc R
H9B H 0.4882 -0.0378 0.1099 0.066 Uiso 1 1 calc R
H9C H 0.4845 -0.0140 0.2364 0.066 Uiso 1 1 calc R
C10 C 0.6457(5) 0.0448(5) -0.0416(4) 0.0469(13) Uani 1 1 d .
H10A H 0.6353 -0.0468 -0.0428 0.070 Uiso 1 1 calc R
H10B H 0.7034 0.0682 -0.0925 0.070 Uiso 1 1 calc R
H10C H 0.5772 0.0866 -0.0617 0.070 Uiso 1 1 calc R
C11 C 0.9133(4) 0.1905(5) -0.0555(4) 0.0396(11) Uani 1 1 d .
H11A H 0.8824 0.1136 -0.0889 0.048 Uiso 1 1 calc R
H11B H 0.9352 0.2485 -0.1138 0.048 Uiso 1 1 calc R
C12 C 1.0144(4) 0.1544(4) 0.0082(4) 0.0333(9) Uani 1 1 d .
H12A H 1.0771 0.1466 -0.0416 0.040 Uiso 1 1 calc R
H12B H 1.0313 0.2233 0.0591 0.040 Uiso 1 1 calc R
C13 C 1.0146(5) -0.0747(4) -0.0026(5) 0.0515(14) Uani 1 1 d .
H13A H 1.0874 -0.0736 -0.0357 0.077 Uiso 1 1 calc R
H13B H 0.9585 -0.0707 -0.0586 0.077 Uiso 1 1 calc R
H13C H 1.0057 -0.1526 0.0387 0.077 Uiso 1 1 calc R
C14 C 1.0905(3) 0.0295(4) 0.1514(8) 0.0454(10) Uani 1 1 d .
H14A H 1.0820 -0.0472 0.1943 0.068 Uiso 1 1 calc R
H14B H 1.0850 0.1036 0.1981 0.068 Uiso 1 1 calc R
H14C H 1.1623 0.0289 0.1163 0.068 Uiso 1 1 calc R
C15 C 0.8401(4) -0.1552(4) 0.2270(3) 0.0343(9) Uani 1 1 d .
H15A H 0.9159 -0.1808 0.2450 0.041 Uiso 1 1 calc R
H15B H 0.8002 -0.1430 0.2952 0.041 Uiso 1 1 calc R
C16 C 0.7863(4) -0.2619(4) 0.1663(6) 0.0427(13) Uani 1 1 d .
H16A H 0.7099 -0.2400 0.1511 0.064 Uiso 1 1 calc R
H16B H 0.7888 -0.3389 0.2096 0.064 Uiso 1 1 calc R
H16C H 0.8255 -0.2760 0.0988 0.064 Uiso 1 1 calc R
N1 N 1.0032(3) 0.0347(3) 0.0691(3) 0.0303(8) Uani 1 1 d .
Zn1 Zn 0.84596(3) 0.00843(3) 0.15091(7) 0.02715(14) Uani 1 1 d .

loop_
_atom_site_aniso_label
_atom_site_aniso_U_11
_atom_site_aniso_U_22
_atom_site_aniso_U_33
_atom_site_aniso_U_23
_atom_site_aniso_U_13
_atom_site_aniso_U_12
C1 0.030(3) 0.022(2) 0.027(2) 0.0038(18) 0.006(2) 0.002(2)
C2 0.028(3) 0.020(2) 0.035(3) -0.0056(18) 0.002(2) 0.0034(19)
C3 0.030(3) 0.026(2) 0.031(2) -0.0021(17) 0.005(2) 0.002(2)
C4 0.0235(18) 0.0224(14) 0.038(3) 0.0039(19) 0.008(2) 0.0009(13)
C5 0.027(3) 0.021(2) 0.034(2) -0.0035(19) -0.005(2) 0.0048(18)
C6 0.032(3) 0.038(3) 0.039(3) 0.012(2) 0.005(2) 0.005(2)
C7 0.048(3) 0.027(2) 0.042(3) -0.0070(19) -0.014(3) 0.003(2)
C8 0.049(3) 0.050(3) 0.039(3) 0.008(2) 0.017(3) 0.012(3)
C9 0.029(2) 0.0311(19) 0.071(5) 0.0004(19) 0.010(2) -0.0025(17)
C10 0.046(3) 0.047(3) 0.048(3) -0.017(2) -0.015(3) 0.007(3)
C11 0.033(3) 0.053(3) 0.033(2) 0.012(2) 0.008(2) 0.002(2)
C12 0.025(2) 0.035(2) 0.039(2) 0.0059(18) 0.0078(19) -0.0037(17)
C13 0.052(3) 0.035(2) 0.068(3) -0.012(2) 0.022(3) 0.003(2)
C14 0.026(2) 0.046(2) 0.064(2) 0.004(5) -0.011(5) 0.0005(15)
C15 0.033(2) 0.034(2) 0.035(2) -0.0012(17) 0.002(2) 0.000(2)
C16 0.039(2) 0.0284(18) 0.060(4) 0.003(2) -0.013(3) -0.0014(16)
N1 0.0240(18) 0.0256(16) 0.0412(18) 0.0004(14) 0.0025(15) 0.0017(13)
Zn1 0.0261(2) 0.02190(19) 0.03345(19) 0.0005(3) 0.0012(4) 0.00023(18)

loop_
_atom_type_symbol
_atom_type_description
_atom_type_scat_dispersion_real
_atom_type_scat_dispersion_imag
_atom_type_scat_source
C C 0.0033 0.0016 'International Tables Vol C Tables 4.2.6.8 and 6.1.1.4'
H H 0.0000 0.0000 'International Tables Vol C Tables 4.2.6.8 and 6.1.1.4'
N N 0.0061 0.0033 'International Tables Vol C Tables 4.2.6.8 and 6.1.1.4'
Zn Zn 0.2839 1.4301 'International Tables Vol C Tables 4.2.6.8 and 6.1.1.4'

loop_
_exptl_crystal_face_index_h
_exptl_crystal_face_index_k
_exptl_crystal_face_index_l
_exptl_crystal_face_perp_dist
6 -1 1 0.0350
-7 1 -1 0.0110
1 2 -6 0.1800
-2 -3 8 0.1630
7 2 -3 0.0800
-7 -3 2 0.0380
0 5 3 0.2180
1 -4 -3 0.2860
1 1 0 0.1290
3 1 -1 0.0690
8 2 1 0.0720
-3 -4 3 0.0650
-9 -2 1 0.0200
-5 -2 -3 0.1600

loop_
_geom_angle_atom_site_label_1
_geom_angle_atom_site_label_2
_geom_angle_atom_site_label_3
_geom_angle
C2 C1 C5 106.4(5)
C2 C1 C6 126.2(6)
C5 C1 C6 125.1(5)
C2 C1 Zn1 78.9(3)
C5 C1 Zn1 83.7(3)
C6 C1 Zn1 118.1(4)
C3 C2 C1 107.7(6)
C3 C2 C7 127.1(5)
C1 C2 C7 124.7(6)
C3 C2 Zn1 90.1(3)
C1 C2 Zn1 63.6(3)
C7 C2 Zn1 117.1(4)
C4 C3 C2 109.6(5)
C4 C3 C8 125.3(5)
C2 C3 C8 124.8(5)
C3 C4 C5 108.5(3)
C3 C4 C9 126.9(5)
C5 C4 C9 124.4(5)
C4 C5 C1 107.6(5)
C4 C5 C10 126.9(5)
C1 C5 C10 125.2(5)
C4 C5 Zn1 88.0(3)
C1 C5 Zn1 60.2(3)
C10 C5 Zn1 121.2(4)
C1 C6 C11 117.3(4)
C1 C6 H6A 108.0
C11 C6 H6A 108.0
C1 C6 H6B 108.0
C11 C6 H6B 108.0
H6A C6 H6B 107.2
C2 C7 H7A 109.5
C2 C7 H7B 109.5
H7A C7 H7B 109.5
C2 C7 H7C 109.5
H7A C7 H7C 109.5
H7B C7 H7C 109.5
C3 C8 H8A 109.5
C3 C8 H8B 109.5
H8A C8 H8B 109.5
C3 C8 H8C 109.5
H8A C8 H8C 109.5
H8B C8 H8C 109.5
C4 C9 H9A 109.5
C4 C9 H9B 109.5
H9A C9 H9B 109.5
C4 C9 H9C 109.5
H9A C9 H9C 109.5
H9B C9 H9C 109.5
C5 C10 H10A 109.5
C5 C10 H10B 109.5
H10A C10 H10B 109.5
C5 C10 H10C 109.5
H10A C10 H10C 109.5
H10B C10 H10C 109.5
C12 C11 C6 113.5(4)
C12 C11 H11A 108.9
C6 C11 H11A 108.9
C12 C11 H11B 108.9
C6 C11 H11B 108.9
H11A C11 H11B 107.7
N1 C12 C11 114.1(4)
N1 C12 H12A 108.7
C11 C12 H12A 108.7
N1 C12 H12B 108.7
C11 C12 H12B 108.7
H12A C12 H12B 107.6
N1 C13 H13A 109.5
N1 C13 H13B 109.5
H13A C13 H13B 109.5
N1 C13 H13C 109.5
H13A C13 H13C 109.5
H13B C13 H13C 109.5
N1 C14 H14A 109.5
N1 C14 H14B 109.5
H14A C14 H14B 109.5
N1 C14 H14C 109.5
H14A C14 H14C 109.5
H14B C14 H14C 109.5
C16 C15 Zn1 115.5(3)
C16 C15 H15A 108.4
Zn1 C15 H15A 108.4
C16 C15 H15B 108.4
Zn1 C15 H15B 108.4
H15A C15 H15B 107.5
C15 C16 H16A 109.5
C15 C16 H16B 109.5
H16A C16 H16B 109.5
C15 C16 H16C 109.5
H16A C16 H16C 109.5
H16B C16 H16C 109.5
C13 N1 C14 108.9(4)
C13 N1 C12 110.7(3)
C14 N1 C12 108.6(3)
C13 N1 Zn1 105.5(3)
C14 N1 Zn1 107.6(4)
C12 N1 Zn1 115.3(3)
C15 Zn1 C1 149.8(2)
C15 Zn1 N1 111.49(17)
C1 Zn1 N1 98.22(17)
C15 Zn1 C2 125.3(2)
C1 Zn1 C2 37.52(13)
N1 Zn1 C2 115.07(17)
C15 Zn1 C5 117.80(19)
C1 Zn1 C5 36.09(18)
N1 Zn1 C5 119.80(16)
C2 Zn1 C5 58.05(19)

loop_
_geom_bond_atom_site_label_1
_geom_bond_atom_site_label_2
_geom_bond_distance
C1 C2 1.444(5)
C1 C5 1.442(7)
C1 C6 1.517(7)
C1 Zn1 2.124(5)
C2 C3 1.407(8)
C2 C7 1.492(8)
C2 Zn1 2.326(5)
C3 C4 1.386(7)
C3 C8 1.521(7)
C4 C5 1.425(7)
C4 C9 1.502(6)
C5 C10 1.491(7)
C5 Zn1 2.433(5)
C6 C11 1.521(7)
C6 H6A 0.9900
C6 H6B 0.9900
C7 H7A 0.9800
C7 H7B 0.9800
C7 H7C 0.9800
C8 H8A 0.9800
C8 H8B 0.9800
C8 H8C 0.9800
C9 H9A 0.9800
C9 H9B 0.9800
C9 H9C 0.9800
C10 H10A 0.9800
C10 H10B 0.9800
C10 H10C 0.9800
C11 C12 1.517(6)
C11 H11A 0.9900
C11 H11B 0.9900
C12 N1 1.486(5)
C12 H12A 0.9900
C12 H12B 0.9900
C13 N1 1.471(5)
C13 H13A 0.9800
C13 H13B 0.9800
C13 H13C 0.9800
C14 N1 1.483(8)
C14 H14A 0.9800
C14 H14B 0.9800
C14 H14C 0.9800
C15 C16 1.512(6)
C15 Zn1 1.979(4)
C15 H15A 0.9900
C15 H15B 0.9900
C16 H16A 0.9800
C16 H16B 0.9800
C16 H16C 0.9800
N1 Zn1 2.192(4)

loop_
_geom_torsion_atom_site_label_1
_geom_torsion_atom_site_label_2
_geom_torsion_atom_site_label_3
_geom_torsion_atom_site_label_4
_geom_torsion
C5 C1 C2 C3 -1.0(7)
C6 C1 C2 C3 162.2(5)
Zn1 C1 C2 C3 -81.0(4)
C5 C1 C2 C7 -174.0(5)
C6 C1 C2 C7 -10.7(10)
Zn1 C1 C2 C7 106.0(5)
C5 C1 C2 Zn1 80.0(4)
C6 C1 C2 Zn1 -116.7(6)
C1 C2 C3 C4 1.1(6)
C7 C2 C3 C4 173.9(5)
Zn1 C2 C3 C4 -61.1(4)
C1 C2 C3 C8 176.0(5)
C7 C2 C3 C8 -11.3(9)
Zn1 C2 C3 C8 113.8(5)
C2 C3 C4 C5 -0.7(6)
C8 C3 C4 C5 -175.6(5)
C2 C3 C4 C9 175.0(4)
C8 C3 C4 C9 0.2(8)
C3 C4 C5 C1 0.1(5)
C9 C4 C5 C1 -175.8(4)
C3 C4 C5 C10 -173.7(5)
C9 C4 C5 C10 10.4(7)
C3 C4 C5 Zn1 57.8(3)
C9 C4 C5 Zn1 -118.0(4)
C2 C1 C5 C4 0.6(6)
C6 C1 C5 C4 -162.9(5)
Zn1 C1 C5 C4 77.0(3)
C2 C1 C5 C10 174.5(5)
C6 C1 C5 C10 11.1(8)
Zn1 C1 C5 C10 -109.0(5)
C2 C1 C5 Zn1 -76.4(4)
C6 C1 C5 Zn1 120.1(5)
C2 C1 C6 C11 120.8(7)
C5 C1 C6 C11 -79.0(7)
Zn1 C1 C6 C11 23.9(7)
C1 C6 C11 C12 -69.3(6)
C6 C11 C12 N1 80.8(5)
C11 C12 N1 C13 77.3(5)
C11 C12 N1 C14 -163.1(4)
C11 C12 N1 Zn1 -42.3(4)
C16 C15 Zn1 C1 73.0(5)
C16 C15 Zn1 N1 -95.7(4)
C16 C15 Zn1 C2 117.4(4)
C16 C15 Zn1 C5 48.5(4)
C2 C1 Zn1 C15 69.6(6)
C5 C1 Zn1 C15 -38.6(5)
C6 C1 Zn1 C15 -165.2(4)
C2 C1 Zn1 N1 -121.0(4)
C5 C1 Zn1 N1 130.9(3)
C6 C1 Zn1 N1 4.2(4)
C5 C1 Zn1 C2 -108.2(5)
C6 C1 Zn1 C2 125.2(7)
C2 C1 Zn1 C5 108.2(5)
C6 C1 Zn1 C5 -126.6(6)
C13 N1 Zn1 C15 56.6(3)
C14 N1 Zn1 C15 -59.5(3)
C12 N1 Zn1 C15 179.1(3)
C13 N1 Zn1 C1 -117.7(3)
C14 N1 Zn1 C1 126.2(3)
C12 N1 Zn1 C1 4.8(3)
C13 N1 Zn1 C2 -152.9(3)
C14 N1 Zn1 C2 90.9(3)
C12 N1 Zn1 C2 -30.4(3)
C13 N1 Zn1 C5 -86.8(3)
C14 N1 Zn1 C5 157.0(2)
C12 N1 Zn1 C5 35.7(3)
C3 C2 Zn1 C15 -34.8(4)
C1 C2 Zn1 C15 -144.7(4)
C7 C2 Zn1 C15 98.0(4)
C3 C2 Zn1 C1 109.8(6)
C7 C2 Zn1 C1 -117.4(6)
C3 C2 Zn1 N1 179.3(3)
C1 C2 Zn1 N1 69.5(4)
C7 C2 Zn1 N1 -47.9(4)
C3 C2 Zn1 C5 68.6(3)
C1 C2 Zn1 C5 -41.3(4)
C7 C2 Zn1 C5 -158.6(5)
C4 C5 Zn1 C15 47.5(3)
C1 C5 Zn1 C15 159.2(3)
C10 C5 Zn1 C15 -85.4(4)
C4 C5 Zn1 C1 -111.7(4)
C10 C5 Zn1 C1 115.4(6)
C4 C5 Zn1 N1 -171.3(2)
C1 C5 Zn1 N1 -59.6(3)
C10 C5 Zn1 N1 55.8(4)
C4 C5 Zn1 C2 -68.7(3)
C1 C5 Zn1 C2 43.0(3)
C10 C5 Zn1 C2 158.4(5)
